data_7158981
loop_
_publ_author_name
'Sharma, Nagendra K.'
'Gupta, Manish Kumar'

_publ_section_title
;
 New Amino acid, Hybrid Peptides and BODIPY Analogs: Synthesis and
 Evaluation of 2-Aminotroponyl-L-Alanine (ATA) Derivatives
;
_journal_name_full 'Organic &amp; Biomolecular Chemistry'
_journal_paper_doi 10.1039/D2OB01905A
_journal_year 2022
_chemical_formula_moiety 'C18 H23 N3 O5'
_chemical_formula_sum 'C18 H23 N3 O5'
_chemical_formula_weight 361.39
_space_group_crystal_system monoclinic
_space_group_IT_number 14
_space_group_name_Hall '-P 2ybc'
_space_group_name_H-M_alt 'P 1 21/c 1'
_atom_sites_solution_hydrogens geom
_atom_sites_solution_primary dual
_audit_creation_date 2021-12-09
_audit_creation_method
;
Olex2 1.2
(compiled 2018.05.29 svn.r3508 for OlexSys, GUI svn.r5506)
;
_audit_update_record
;
2022-10-11 deposited with the CCDC.	2022-11-11 downloaded from the CCDC.
;
_cell_angle_alpha 90
_cell_angle_beta 108.530(4)
_cell_angle_gamma 90
_cell_formula_units_Z 4
_cell_length_a 12.8343(4)
_cell_length_b 8.2701(3)
_cell_length_c 17.3938(6)
_cell_measurement_reflns_used 10607
_cell_measurement_temperature 100.00(10)
_cell_measurement_theta_max 30.5750
_cell_measurement_theta_min 3.4110
_cell_volume 1750.48(11)
_computing_cell_refinement 'CrysAlisPro 1.171.40.84a (Rigaku OD, 2020)'
_computing_data_collection 'CrysAlisPro 1.171.40.84a (Rigaku OD, 2020)'
_computing_data_reduction 'CrysAlisPro 1.171.40.84a (Rigaku OD, 2020)'
_computing_molecular_graphics 'Olex2 (Dolomanov et al., 2009)'
_computing_publication_material 'Olex2 (Dolomanov et al., 2009)'
_computing_structure_refinement 'ShelXL (Sheldrick, 2015)'
_computing_structure_solution 'ShelXT (Sheldrick, 2015)'
_diffrn_ambient_environment N~2~
_diffrn_ambient_temperature 100.00(10)
_diffrn_detector 'Hybrid Pixel Array Detector'
_diffrn_detector_area_resol_mean 5.8140
_diffrn_detector_type 'Pilatus 200K'
_diffrn_measured_fraction_theta_full 0.997
_diffrn_measured_fraction_theta_max 0.812
_diffrn_measurement_details
;
List of Runs (angles in degrees, time in seconds):

  # Type    Start    End  Width  t~exp~   \w     \q     \k     \f   Frames
#--------------------------------------------------------------------------
  1  \w    -72.00  -1.00   0.50    6.46    --   -4.14 -28.00  93.00  142
  2  \w     -6.00  59.00   0.50    6.46    --   -4.14  28.00-104.00  130
  3  \w    -67.00  -2.00   0.50    6.46    --   -4.14 -57.00-120.00  130
  4  \w    -11.00  32.00   0.50    6.46    --   -4.14 -99.00 150.00   86
  5  \w    -70.00 -45.00   0.50    6.46    --   -4.14 -37.00 150.00   50
  6  \w    -14.00  27.00   0.50    6.46    --   -4.14 -99.00  30.00   82
;
_diffrn_measurement_device 'four-circle diffractometer'
_diffrn_measurement_device_type 'SuperNova, Dual, Cu at home/near, Pilatus 200K'
_diffrn_measurement_method '\w scans'
_diffrn_orient_matrix_type 'CrysAlisPro convention (1999,Acta A55,543-557)'
_diffrn_orient_matrix_UB_11 -0.0491755000
_diffrn_orient_matrix_UB_12 0.0309840000
_diffrn_orient_matrix_UB_13 0.0046728000
_diffrn_orient_matrix_UB_21 0.0239957000
_diffrn_orient_matrix_UB_22 -0.0033525000
_diffrn_orient_matrix_UB_23 0.0427367000
_diffrn_orient_matrix_UB_31 0.0200704000
_diffrn_orient_matrix_UB_32 0.0799327000
_diffrn_orient_matrix_UB_33 -0.0000362000
_diffrn_radiation_monochromator mirror
_diffrn_radiation_probe x-ray
_diffrn_radiation_type MoK\a
_diffrn_radiation_wavelength 0.71073
_diffrn_reflns_av_R_equivalents 0.0303
_diffrn_reflns_av_unetI/netI 0.0249
_diffrn_reflns_Laue_measured_fraction_full 0.997
_diffrn_reflns_Laue_measured_fraction_max 0.812
_diffrn_reflns_limit_h_max 16
_diffrn_reflns_limit_h_min -16
_diffrn_reflns_limit_k_max 9
_diffrn_reflns_limit_k_min -10
_diffrn_reflns_limit_l_max 22
_diffrn_reflns_limit_l_min -21
_diffrn_reflns_number 16538
_diffrn_reflns_point_group_measured_fraction_full 0.997
_diffrn_reflns_point_group_measured_fraction_max 0.812
_diffrn_reflns_theta_full 25.242
_diffrn_reflns_theta_max 30.288
_diffrn_reflns_theta_min 3.422
_diffrn_source 'micro-focus sealed X-ray tube'
_diffrn_source_type 'SuperNova (Mo) X-ray Source'
_exptl_absorpt_coefficient_mu 0.101
_exptl_absorpt_correction_T_max 1.00000
_exptl_absorpt_correction_T_min 0.77990
_exptl_absorpt_correction_type multi-scan
_exptl_absorpt_process_details
;
CrysAlisPro 1.171.40.84a (Rigaku Oxford Diffraction, 2020)
Empirical absorption correction using spherical harmonics,
implemented in SCALE3 ABSPACK scaling algorithm.
;
_exptl_crystal_colour 'dull brownish brown'
_exptl_crystal_colour_lustre dull
_exptl_crystal_colour_modifier brownish
_exptl_crystal_colour_primary brown
_exptl_crystal_density_diffrn 1.371
_exptl_crystal_description block
_exptl_crystal_F_000 768
_exptl_crystal_size_max 0.01
_exptl_crystal_size_mid 0.01
_exptl_crystal_size_min 0.001
_refine_diff_density_max 0.416
_refine_diff_density_min -0.265
_refine_diff_density_rms 0.044
_refine_ls_extinction_method none
_refine_ls_goodness_of_fit_ref 1.063
_refine_ls_hydrogen_treatment constr
_refine_ls_matrix_type full
_refine_ls_number_parameters 239
_refine_ls_number_reflns 4265
_refine_ls_number_restraints 0
_refine_ls_restrained_S_all 1.063
_refine_ls_R_factor_all 0.0406
_refine_ls_R_factor_gt 0.0367
_refine_ls_shift/su_max 0.000
_refine_ls_shift/su_mean 0.000
_refine_ls_structure_factor_coef Fsqd
_refine_ls_weighting_details 'w=1/[\s^2^(Fo^2^)+(0.0483P)^2^+0.5819P] where P=(Fo^2^+2Fc^2^)/3'
_refine_ls_weighting_scheme calc
_refine_ls_wR_factor_gt 0.0963
_refine_ls_wR_factor_ref 0.0984
_reflns_Friedel_coverage 0.000
_reflns_number_gt 3825
_reflns_number_total 4265
_reflns_threshold_expression 'I > 2\s(I)'
_cod_data_source_file d2ob01905a2.cif
_cod_data_source_block mkg-660
_cod_database_code 7158981
_shelx_shelxl_version_number 2018/3
_chemical_oxdiff_formula 'C72 H92 N12 O20 '
_shelx_space_group_comment
;
The symmetry employed for this shelxl refinement is uniquely defined
by the following loop, which should always be used as a source of
symmetry information in preference to the above space-group names.
They are only intended as comments.
;
_shelx_estimated_absorpt_t_max 1.000
_shelx_estimated_absorpt_t_min 0.999
_diffrn_oxdiff_digest_frames
;
01d2cd25d004e4f183a468d8bc5afe211600620ca2b
;
_reflns_odcompleteness_completeness 99.45
_reflns_odcompleteness_iscentric 1
_reflns_odcompleteness_theta 26.32
_olex2_refinement_description
;
1. Fixed Uiso
 At 1.2 times of:
  All C(H) groups, All C(H,H) groups, All N(H) groups
 At 1.5 times of:
  All C(H,H,H) groups
2.a Ternary CH refined with riding coordinates:
 C9(H9)
2.b Secondary CH2 refined with riding coordinates:
 C8(H8A,H8B), C11(H11A,H11B)
2.c Aromatic/amide H refined with riding coordinates:
 N1(H1), C3(H3), C5(H5), C7(H7), C6(H6), C4(H4)
2.d Idealised Me refined as rotating group:
 C17(H17A,H17B,H17C), C12(H12A,H12B,H12C), C16(H16A,H16B,H16C), C18(H18A,H18B,
 H18C)
;
_olex2_submission_special_instructions 'No special instructions were received'
_oxdiff_exptl_absorpt_empirical_details
;
Empirical correction (ABSPACK) includes:
- Absorption correction using spherical harmonics
- Frame scaling
;
_oxdiff_exptl_absorpt_empirical_full_max 1.307
_oxdiff_exptl_absorpt_empirical_full_min 0.647

loop_
_space_group_symop_operation_xyz
'x, y, z'
'-x, y+1/2, -z+1/2'
'-x, -y, -z'
'x, -y-1/2, z-1/2'

loop_
_atom_site_label
_atom_site_type_symbol
_atom_site_fract_x
_atom_site_fract_y
_atom_site_fract_z
_atom_site_U_iso_or_equiv
_atom_site_adp_type
_atom_site_occupancy
_atom_site_site_symmetry_order
_atom_site_calc_flag
_atom_site_refinement_flags_posn
_atom_site_refinement_flags_adp
_atom_site_refinement_flags_occupancy
_atom_site_disorder_assembly
_atom_site_disorder_group
O5 O 0.92897(6) 0.20516(9) 0.43142(4) 0.01694(17) Uani 1 1 d . . . . .
O3 O 0.89990(6) 0.36353(10) 0.56046(5) 0.02103(18) Uani 1 1 d . . . . .
O4 O 0.77023(6) 0.16041(10) 0.32795(5) 0.01992(17) Uani 1 1 d . . . . .
O2 O 0.53473(6) 0.27336(10) 0.51558(5) 0.02094(18) Uani 1 1 d . . . . .
O1 O 0.29218(6) -0.00571(10) 0.35954(5) 0.02249(18) Uani 1 1 d . . . . .
N3 N 0.76648(7) 0.23668(11) 0.45231(5) 0.01508(18) Uani 1 1 d . . . . .
N2 N 0.71848(7) 0.33818(11) 0.55535(5) 0.01567(18) Uani 1 1 d . . . . .
N1 N 0.49633(7) 0.01656(11) 0.38266(5) 0.01783(19) Uani 1 1 d . . . . .
H1 H 0.462725 -0.017403 0.415162 0.021 Uiso 1 1 calc R . . . .
C14 C 0.82156(8) 0.19812(12) 0.39681(6) 0.0154(2) Uani 1 1 d . . . . .
C1 C 0.31483(8) 0.03412(13) 0.29731(7) 0.0170(2) Uani 1 1 d . . . . .
C13 C 0.80807(8) 0.31759(12) 0.52676(6) 0.0150(2) Uani 1 1 d . . . . .
C2 C 0.43389(8) 0.04878(12) 0.30595(6) 0.0158(2) Uani 1 1 d . . . . .
C3 C 0.48024(9) 0.08972(13) 0.24641(6) 0.0180(2) Uani 1 1 d . . . . .
H3 H 0.556546 0.095874 0.264114 0.022 Uiso 1 1 calc R . . . .
C9 C 0.64765(8) 0.21248(13) 0.42969(6) 0.0148(2) Uani 1 1 d . . . . .
H9 H 0.609736 0.276734 0.381584 0.018 Uiso 1 1 calc R . . . .
C10 C 0.62278(8) 0.27804(13) 0.50356(6) 0.0156(2) Uani 1 1 d . . . . .
C8 C 0.61405(8) 0.03344(13) 0.41563(6) 0.0170(2) Uani 1 1 d . . . . .
H8A H 0.648048 -0.014010 0.378494 0.020 Uiso 1 1 calc R . . . .
H8B H 0.640364 -0.024604 0.466631 0.020 Uiso 1 1 calc R . . . .
C5 C 0.32085(10) 0.12918(14) 0.11884(7) 0.0222(2) Uani 1 1 d . . . . .
H5 H 0.304708 0.152092 0.063942 0.027 Uiso 1 1 calc R . . . .
C11 C 0.73059(9) 0.39794(13) 0.63696(6) 0.0187(2) Uani 1 1 d . . . . .
H11A H 0.807688 0.394911 0.669129 0.022 Uiso 1 1 calc R . . . .
H11B H 0.691219 0.326482 0.662320 0.022 Uiso 1 1 calc R . . . .
C7 C 0.22865(9) 0.06509(14) 0.22309(7) 0.0205(2) Uani 1 1 d . . . . .
H7 H 0.158375 0.057153 0.227284 0.025 Uiso 1 1 calc R . . . .
C6 C 0.23049(9) 0.10424(14) 0.14702(7) 0.0229(2) Uani 1 1 d . . . . .
H6 H 0.161847 0.116181 0.108116 0.027 Uiso 1 1 calc R . . . .
C17 C 0.99458(9) 0.27371(14) 0.31721(7) 0.0195(2) Uani 1 1 d . . . . .
H17A H 0.921804 0.268033 0.279006 0.029 Uiso 1 1 calc GR . . . .
H17B H 1.047215 0.246441 0.290540 0.029 Uiso 1 1 calc GR . . . .
H17C H 1.008428 0.381416 0.338614 0.029 Uiso 1 1 calc GR . . . .
C4 C 0.42996(9) 0.12320(13) 0.16382(7) 0.0202(2) Uani 1 1 d . . . . .
H4 H 0.478288 0.144755 0.135028 0.024 Uiso 1 1 calc R . . . .
C15 C 1.00451(8) 0.15553(13) 0.38591(6) 0.0167(2) Uani 1 1 d . . . . .
C12 C 0.68798(10) 0.56869(14) 0.63731(7) 0.0245(2) Uani 1 1 d . . . . .
H12A H 0.612293 0.573438 0.604150 0.037 Uiso 1 1 calc GR . . . .
H12B H 0.730427 0.641475 0.616172 0.037 Uiso 1 1 calc GR . . . .
H12C H 0.694206 0.599358 0.691820 0.037 Uiso 1 1 calc GR . . . .
C16 C 1.11578(9) 0.17141(16) 0.45048(7) 0.0228(2) Uani 1 1 d . . . . .
H16A H 1.127419 0.281862 0.468108 0.034 Uiso 1 1 calc GR . . . .
H16B H 1.172288 0.138906 0.428453 0.034 Uiso 1 1 calc GR . . . .
H16C H 1.118093 0.103520 0.495760 0.034 Uiso 1 1 calc GR . . . .
C18 C 0.98192(10) -0.01807(14) 0.35729(7) 0.0235(2) Uani 1 1 d . . . . .
H18A H 0.980380 -0.085264 0.401919 0.035 Uiso 1 1 calc GR . . . .
H18B H 1.038834 -0.054777 0.336629 0.035 Uiso 1 1 calc GR . . . .
H18C H 0.912262 -0.024033 0.315204 0.035 Uiso 1 1 calc GR . . . .

loop_
_atom_site_aniso_label
_atom_site_aniso_U_11
_atom_site_aniso_U_22
_atom_site_aniso_U_33
_atom_site_aniso_U_23
_atom_site_aniso_U_13
_atom_site_aniso_U_12
O5 0.0146(4) 0.0229(4) 0.0148(3) -0.0030(3) 0.0068(3) -0.0001(3)
O3 0.0171(4) 0.0237(4) 0.0214(4) -0.0073(3) 0.0048(3) -0.0023(3)
O4 0.0188(4) 0.0264(4) 0.0152(4) -0.0025(3) 0.0063(3) -0.0039(3)
O2 0.0173(4) 0.0278(4) 0.0203(4) 0.0004(3) 0.0096(3) 0.0010(3)
O1 0.0211(4) 0.0250(4) 0.0259(4) 0.0002(3) 0.0138(3) -0.0024(3)
N3 0.0138(4) 0.0185(4) 0.0139(4) -0.0024(3) 0.0057(3) -0.0021(3)
N2 0.0165(4) 0.0180(4) 0.0131(4) -0.0005(3) 0.0055(3) 0.0017(3)
N1 0.0170(4) 0.0208(5) 0.0176(4) 0.0008(3) 0.0081(3) -0.0041(3)
C14 0.0162(5) 0.0151(5) 0.0165(5) 0.0002(4) 0.0074(4) -0.0017(4)
C1 0.0177(5) 0.0124(5) 0.0234(5) -0.0041(4) 0.0103(4) -0.0027(4)
C13 0.0172(5) 0.0135(5) 0.0148(5) 0.0001(3) 0.0057(4) 0.0015(4)
C2 0.0171(5) 0.0126(5) 0.0190(5) -0.0022(4) 0.0076(4) -0.0020(4)
C3 0.0154(5) 0.0192(5) 0.0209(5) -0.0002(4) 0.0077(4) -0.0014(4)
C9 0.0126(5) 0.0178(5) 0.0150(5) 0.0006(4) 0.0057(4) -0.0009(4)
C10 0.0177(5) 0.0151(5) 0.0146(5) 0.0023(4) 0.0059(4) 0.0019(4)
C8 0.0166(5) 0.0167(5) 0.0181(5) 0.0007(4) 0.0060(4) -0.0011(4)
C5 0.0283(6) 0.0189(6) 0.0182(5) 0.0019(4) 0.0058(4) 0.0006(4)
C11 0.0225(5) 0.0213(6) 0.0129(5) -0.0016(4) 0.0066(4) 0.0035(4)
C7 0.0156(5) 0.0178(5) 0.0289(6) -0.0029(4) 0.0082(4) -0.0021(4)
C6 0.0200(5) 0.0196(6) 0.0255(6) -0.0013(4) 0.0021(4) 0.0004(4)
C17 0.0195(5) 0.0218(6) 0.0189(5) 0.0029(4) 0.0086(4) -0.0004(4)
C4 0.0225(5) 0.0187(5) 0.0223(5) 0.0014(4) 0.0110(4) -0.0008(4)
C15 0.0175(5) 0.0201(5) 0.0161(5) -0.0001(4) 0.0103(4) 0.0015(4)
C12 0.0306(6) 0.0192(6) 0.0258(6) -0.0031(4) 0.0121(5) 0.0006(4)
C16 0.0171(5) 0.0336(6) 0.0189(5) 0.0028(4) 0.0073(4) 0.0039(4)
C18 0.0307(6) 0.0191(6) 0.0258(6) -0.0006(4) 0.0162(5) 0.0020(4)

loop_
_atom_type_symbol
_atom_type_description
_atom_type_scat_dispersion_real
_atom_type_scat_dispersion_imag
_atom_type_scat_source
C C 0.0033 0.0016 'International Tables Vol C Tables 4.2.6.8 and 6.1.1.4'
H H 0.0000 0.0000 'International Tables Vol C Tables 4.2.6.8 and 6.1.1.4'
N N 0.0061 0.0033 'International Tables Vol C Tables 4.2.6.8 and 6.1.1.4'
O O 0.0106 0.0060 'International Tables Vol C Tables 4.2.6.8 and 6.1.1.4'

loop_
_geom_angle_atom_site_label_1
_geom_angle_atom_site_label_2
_geom_angle_atom_site_label_3
_geom_angle
_geom_angle_site_symmetry_1
_geom_angle_site_symmetry_3
_geom_angle_publ_flag
C14 O5 C15 120.48(8) . . ?
C14 N3 C13 128.04(9) . . ?
C14 N3 C9 119.62(8) . . ?
C13 N3 C9 111.82(8) . . ?
C13 N2 C11 122.62(9) . . ?
C10 N2 C13 112.92(8) . . ?
C10 N2 C11 123.97(9) . . ?
C2 N1 C8 126.38(9) . . ?
O5 C14 N3 110.99(9) . . ?
O4 C14 O5 128.66(10) . . ?
O4 C14 N3 120.32(9) . . ?
O1 C1 C2 116.52(10) . . ?
O1 C1 C7 120.14(9) . . ?
C7 C1 C2 123.33(9) . . ?
O3 C13 N3 128.95(9) . . ?
O3 C13 N2 125.31(9) . . ?
N2 C13 N3 105.73(8) . . ?
N1 C2 C1 110.59(9) . . ?
N1 C2 C3 121.70(9) . . ?
C3 C2 C1 127.72(10) . . ?
C2 C3 C4 130.13(10) . . ?
N3 C9 C10 101.83(8) . . ?
N3 C9 C8 112.94(8) . . ?
C10 C9 C8 110.73(8) . . ?
O2 C10 N2 126.14(10) . . ?
O2 C10 C9 126.29(10) . . ?
N2 C10 C9 107.53(8) . . ?
N1 C8 C9 111.18(8) . . ?
C4 C5 C6 126.87(10) . . ?
N2 C11 C12 113.04(9) . . ?
C6 C7 C1 131.92(10) . . ?
C7 C6 C5 129.71(11) . . ?
C5 C4 C3 130.22(10) . . ?
O5 C15 C17 109.56(8) . . ?
O5 C15 C16 101.61(8) . . ?
O5 C15 C18 110.25(8) . . ?
C16 C15 C17 110.56(9) . . ?
C16 C15 C18 111.21(9) . . ?
C18 C15 C17 113.06(9) . . ?

loop_
_geom_bond_atom_site_label_1
_geom_bond_atom_site_label_2
_geom_bond_distance
_geom_bond_site_symmetry_2
_geom_bond_publ_flag
O5 C14 1.3186(12) . ?
O5 C15 1.4909(12) . ?
O3 C13 1.1991(13) . ?
O4 C14 1.2101(13) . ?
O2 C10 1.2134(13) . ?
O1 C1 1.2508(13) . ?
N3 C14 1.4025(13) . ?
N3 C13 1.4036(13) . ?
N3 C9 1.4627(12) . ?
N2 C13 1.4007(13) . ?
N2 C10 1.3653(13) . ?
N2 C11 1.4640(13) . ?
N1 C2 1.3468(14) . ?
N1 C8 1.4422(13) . ?
C1 C2 1.4921(14) . ?
C1 C7 1.4311(15) . ?
C2 C3 1.3901(14) . ?
C3 C4 1.4027(15) . ?
C9 C10 1.5192(14) . ?
C9 C8 1.5399(14) . ?
C5 C6 1.4104(17) . ?
C5 C4 1.3708(16) . ?
C11 C12 1.5150(16) . ?
C7 C6 1.3696(17) . ?
C17 C15 1.5174(15) . ?
C15 C16 1.5162(15) . ?
C15 C18 1.5170(16) . ?
